data_1545749
loop_
_publ_author_name
'Ma, Guo-Zhen'
'Li, Peng-Fei'
'Liu, Lu'
'Li, Wei-Dong Z'
'Chen, Li'

_publ_section_title
;
 Diastereoselective Synthesis of Cephalotaxus Esters via Asymmetric
 Mukaiyama Aldol Reaction.
;
_journal_issue 9
_journal_name_full 'Organic letters'
_journal_page_first 2250
_journal_page_last 2253
_journal_paper_doi 10.1021/acs.orglett.7b00743
_journal_volume 19
_journal_year 2017
_chemical_absolute_configuration rm
_chemical_formula_moiety 'C29 H39 N O9'
_chemical_formula_sum 'C29 H39 N O9'
_chemical_formula_weight 545.61
_chemical_name_systematic
; 
 ? 
;
_space_group_IT_number 19
_symmetry_cell_setting orthorhombic
_symmetry_space_group_name_Hall 'P 2ac 2ab'
_symmetry_space_group_name_H-M 'P 21 21 21'
_atom_sites_solution_hydrogens geom
_atom_sites_solution_primary direct
_atom_sites_solution_secondary difmap
_audit_creation_method SHELXL-97
_cell_angle_alpha 90.00
_cell_angle_beta 90.00
_cell_angle_gamma 90.00
_cell_formula_units_Z 4
_cell_length_a 11.732(4)
_cell_length_b 15.204(5)
_cell_length_c 15.864(5)
_cell_measurement_reflns_used 4381
_cell_measurement_temperature 113(2)
_cell_measurement_theta_max 27.8
_cell_measurement_theta_min 1.9
_cell_volume 2829.7(16)
_computing_cell_refinement CrystalClear
_computing_data_collection CrystalClear
_computing_data_reduction CrystalClear
_computing_publication_material 'CrystalStructure 3.7.0'
_computing_structure_refinement 'SHELXL-97 (Sheldrick, 1997)'
_computing_structure_solution 'SHELXS-97 (Sheldrick, 1990)'
_diffrn_ambient_temperature 113(2)
_diffrn_detector_area_resol_mean 7.31
_diffrn_measured_fraction_theta_full 1.000
_diffrn_measured_fraction_theta_max 1.000
_diffrn_measurement_device_type 'Rigaku Saturn'
_diffrn_measurement_method \w
_diffrn_radiation_monochromator confocal
_diffrn_radiation_source 'Rotating anode'
_diffrn_radiation_type MoK\a
_diffrn_radiation_wavelength 0.71070
_diffrn_reflns_av_R_equivalents 0.0977
_diffrn_reflns_av_sigmaI/netI 0.0524
_diffrn_reflns_limit_h_max 13
_diffrn_reflns_limit_h_min -13
_diffrn_reflns_limit_k_max 17
_diffrn_reflns_limit_k_min -18
_diffrn_reflns_limit_l_max 18
_diffrn_reflns_limit_l_min -18
_diffrn_reflns_number 26982
_diffrn_reflns_theta_full 25.00
_diffrn_reflns_theta_max 25.00
_diffrn_reflns_theta_min 1.86
_exptl_absorpt_coefficient_mu 0.095
_exptl_absorpt_correction_T_max 0.9869
_exptl_absorpt_correction_T_min 0.9795
_exptl_absorpt_correction_type multi-scan
_exptl_absorpt_process_details CrystalClear
_exptl_crystal_colour colorless
_exptl_crystal_density_diffrn 1.281
_exptl_crystal_density_method 'not measured'
_exptl_crystal_description prism
_exptl_crystal_F_000 1168
_exptl_crystal_size_max 0.22
_exptl_crystal_size_mid 0.16
_exptl_crystal_size_min 0.14
_refine_diff_density_max 0.470
_refine_diff_density_min -0.238
_refine_diff_density_rms 0.053
_refine_ls_abs_structure_details 'None, Friedel Pairs merged'
_refine_ls_extinction_method none
_refine_ls_goodness_of_fit_ref 1.213
_refine_ls_hydrogen_treatment mixed
_refine_ls_matrix_type full
_refine_ls_number_parameters 358
_refine_ls_number_reflns 2814
_refine_ls_number_restraints 0
_refine_ls_restrained_S_all 1.213
_refine_ls_R_factor_all 0.0932
_refine_ls_R_factor_gt 0.0832
_refine_ls_shift/su_max 0.000
_refine_ls_shift/su_mean 0.000
_refine_ls_structure_factor_coef Fsqd
_refine_ls_weighting_details 'calc w=1/[\s^2^(Fo^2^)+(0.0611P)^2^+2.8067P] where P=(Fo^2^+2Fc^2^)/3'
_refine_ls_weighting_scheme calc
_refine_ls_wR_factor_gt 0.1737
_refine_ls_wR_factor_ref 0.1787
_reflns_number_gt 2543
_reflns_number_total 2814
_reflns_threshold_expression >2sigma(I)
_cod_data_source_file ol7b00743_si_003.cif
_cod_data_source_block shelxl
_cod_depositor_comments 'Adding full bibliography for 1545749.cif.'
_cod_original_cell_volume 2829.6(15)
_cod_database_code 1545749

loop_
_symmetry_equiv_pos_as_xyz
'x, y, z'
'x+1/2, -y+1/2, -z'
'-x, y+1/2, -z+1/2'
'-x+1/2, -y, z+1/2'

loop_
_atom_site_label
_atom_site_type_symbol
_atom_site_fract_x
_atom_site_fract_y
_atom_site_fract_z
_atom_site_U_iso_or_equiv
_atom_site_adp_type
_atom_site_occupancy
_atom_site_symmetry_multiplicity
_atom_site_calc_flag
_atom_site_refinement_flags
N1 N 0.3966(5) 0.7290(3) -0.0506(3) 0.0371(13) Uani 1 1 d .
O1 O 0.7316(4) 0.5021(3) 0.1253(3) 0.0529(13) Uani 1 1 d .
O2 O 0.6147(5) 0.3990(3) 0.0616(3) 0.0526(13) Uani 1 1 d .
O3 O 0.1864(4) 0.8502(3) 0.1810(3) 0.0350(10) Uani 1 1 d .
O4 O 0.3087(4) 0.6887(2) 0.2148(2) 0.0295(9) Uani 1 1 d .
O5 O 0.3705(4) 0.7323(3) 0.3434(2) 0.0399(11) Uani 1 1 d .
O6 O 0.2880(4) 0.5846(3) 0.4176(2) 0.0403(11) Uani 1 1 d .
H6 H 0.3453 0.6149 0.4303 0.060 Uiso 1 1 calc R
O7 O 0.4534(6) 0.4145(3) 0.2979(4) 0.079(2) Uani 1 1 d .
O8 O 0.4899(4) 0.5579(3) 0.3087(3) 0.0531(13) Uani 1 1 d .
O9 O -0.0534(5) 0.7942(3) 0.4868(3) 0.0618(15) Uani 1 1 d .
H9 H -0.0207 0.8433 0.4893 0.093 Uiso 1 1 calc R
C1 C 0.7198(7) 0.4107(5) 0.1064(5) 0.054(2) Uani 1 1 d .
H1A H 0.7189 0.3760 0.1592 0.065 Uiso 1 1 calc R
H1B H 0.7846 0.3906 0.0715 0.065 Uiso 1 1 calc R
C2 C 0.5564(6) 0.4775(4) 0.0714(4) 0.0358(15) Uani 1 1 d .
C3 C 0.6251(5) 0.5377(4) 0.1084(4) 0.0373(15) Uani 1 1 d .
C4 C 0.5908(6) 0.6239(4) 0.1226(4) 0.0349(15) Uani 1 1 d .
H4 H 0.6395 0.6653 0.1493 0.042 Uiso 1 1 calc R
C5 C 0.4819(5) 0.6464(4) 0.0960(4) 0.0286(13) Uani 1 1 d .
C6 C 0.4104(5) 0.5838(4) 0.0595(4) 0.0337(14) Uani 1 1 d .
C7 C 0.4481(6) 0.4974(4) 0.0466(4) 0.0378(15) Uani 1 1 d .
H7 H 0.4001 0.4544 0.0215 0.045 Uiso 1 1 calc R
C8 C 0.2937(5) 0.6111(4) 0.0265(4) 0.0361(15) Uani 1 1 d .
H8A H 0.2535 0.6460 0.0700 0.043 Uiso 1 1 calc R
H8B H 0.2477 0.5580 0.0145 0.043 Uiso 1 1 calc R
C9 C 0.3056(6) 0.6659(4) -0.0539(4) 0.0409(16) Uani 1 1 d .
H9A H 0.3188 0.6258 -0.1021 0.049 Uiso 1 1 calc R
H9B H 0.2330 0.6974 -0.0642 0.049 Uiso 1 1 calc R
C10 C 0.4025(5) 0.7891(4) 0.0225(4) 0.0332(14) Uani 1 1 d .
C11 C 0.4466(5) 0.7428(4) 0.1057(3) 0.0297(13) Uani 1 1 d .
H11 H 0.5179 0.7749 0.1214 0.036 Uiso 1 1 calc R
C12 C 0.4110(7) 0.7802(5) -0.1276(4) 0.0483(18) Uani 1 1 d .
H12A H 0.3362 0.7991 -0.1502 0.058 Uiso 1 1 calc R
H12B H 0.4511 0.7455 -0.1713 0.058 Uiso 1 1 calc R
C13 C 0.4809(9) 0.8582(6) -0.1012(5) 0.077(3) Uani 1 1 d .
H13A H 0.5583 0.8543 -0.1258 0.092 Uiso 1 1 calc R
H13B H 0.4448 0.9132 -0.1213 0.092 Uiso 1 1 calc R
C14 C 0.4876(7) 0.8583(5) -0.0107(4) 0.057(2) Uani 1 1 d .
H14A H 0.4679 0.9172 0.0115 0.068 Uiso 1 1 calc R
H14B H 0.5659 0.8436 0.0077 0.068 Uiso 1 1 calc R
C15 C 0.2926(5) 0.8302(4) 0.0495(4) 0.0335(15) Uani 1 1 d .
H15 H 0.2437 0.8616 0.0124 0.040 Uiso 1 1 calc R
C16 C 0.2707(5) 0.8183(4) 0.1309(4) 0.0319(14) Uani 1 1 d .
C17 C 0.3594(5) 0.7657(4) 0.1754(3) 0.0285(13) Uani 1 1 d .
H17 H 0.3969 0.8029 0.2194 0.034 Uiso 1 1 calc R
C18 C 0.1069(6) 0.9078(4) 0.1384(4) 0.0429(16) Uani 1 1 d .
H18A H 0.0711 0.8762 0.0915 0.064 Uiso 1 1 calc R
H18B H 0.1476 0.9593 0.1166 0.064 Uiso 1 1 calc R
H18C H 0.0480 0.9270 0.1782 0.064 Uiso 1 1 calc R
C19 C 0.3211(5) 0.6803(4) 0.2990(4) 0.0285(13) Uani 1 1 d .
C20 C 0.2608(6) 0.5979(4) 0.3301(4) 0.0342(15) Uani 1 1 d .
C21 C 0.3005(6) 0.5161(4) 0.2806(4) 0.0421(17) Uani 1 1 d .
H21A H 0.2500 0.4662 0.2952 0.051 Uiso 1 1 calc R
H21B H 0.2911 0.5279 0.2197 0.051 Uiso 1 1 calc R
C22 C 0.4223(7) 0.4886(5) 0.2962(4) 0.0461(18) Uani 1 1 d .
C23 C 0.6095(6) 0.5395(6) 0.3281(5) 0.065(2) Uani 1 1 d .
H23A H 0.6420 0.5020 0.2839 0.098 Uiso 1 1 calc R
H23B H 0.6145 0.5092 0.3825 0.098 Uiso 1 1 calc R
H23C H 0.6520 0.5949 0.3309 0.098 Uiso 1 1 calc R
C24 C 0.1330(5) 0.6094(4) 0.3233(4) 0.0366(15) Uani 1 1 d .
H24A H 0.0951 0.5601 0.3529 0.044 Uiso 1 1 calc R
H24B H 0.1109 0.6065 0.2632 0.044 Uiso 1 1 calc R
C25 C 0.0900(5) 0.6967(4) 0.3606(4) 0.0388(15) Uani 1 1 d .
H25A H 0.1154 0.7461 0.3246 0.047 Uiso 1 1 calc R
H25B H 0.1231 0.7052 0.4175 0.047 Uiso 1 1 calc R
C26 C -0.0425(6) 0.6971(5) 0.3667(4) 0.0457(17) Uani 1 1 d .
H26A H -0.0739 0.6873 0.3096 0.055 Uiso 1 1 calc R
H26B H -0.0663 0.6467 0.4022 0.055 Uiso 1 1 calc R
C27 C -0.0958(6) 0.7801(5) 0.4025(4) 0.0483(18) Uani 1 1 d .
C28 C -0.2252(7) 0.7693(6) 0.4086(5) 0.069(2) Uani 1 1 d .
H28A H -0.2576 0.8195 0.4391 0.104 Uiso 1 1 calc R
H28B H -0.2430 0.7148 0.4390 0.104 Uiso 1 1 calc R
H28C H -0.2578 0.7667 0.3518 0.104 Uiso 1 1 calc R
C29 C -0.0667(7) 0.8626(4) 0.3514(4) 0.055(2) Uani 1 1 d .
H29A H 0.0161 0.8708 0.3504 0.082 Uiso 1 1 calc R
H29B H -0.1028 0.9140 0.3775 0.082 Uiso 1 1 calc R
H29C H -0.0950 0.8558 0.2937 0.082 Uiso 1 1 calc R

loop_
_atom_site_aniso_label
_atom_site_aniso_U_11
_atom_site_aniso_U_22
_atom_site_aniso_U_33
_atom_site_aniso_U_23
_atom_site_aniso_U_13
_atom_site_aniso_U_12
N1 0.050(3) 0.044(3) 0.017(2) 0.003(2) 0.006(2) -0.003(3)
O1 0.046(3) 0.044(3) 0.068(3) 0.004(3) -0.014(3) 0.009(2)
O2 0.071(4) 0.034(2) 0.052(3) -0.003(2) -0.015(3) 0.011(2)
O3 0.035(2) 0.035(2) 0.035(2) 0.0048(19) 0.004(2) 0.007(2)
O4 0.038(2) 0.028(2) 0.023(2) 0.0043(17) -0.0001(18) -0.0034(19)
O5 0.054(3) 0.039(2) 0.026(2) -0.002(2) -0.005(2) 0.000(2)
O6 0.053(3) 0.043(3) 0.024(2) 0.0072(19) 0.003(2) 0.001(2)
O7 0.108(5) 0.038(3) 0.092(5) -0.003(3) -0.025(4) 0.032(3)
O8 0.056(3) 0.044(3) 0.059(3) 0.016(2) 0.010(3) 0.011(3)
O9 0.074(4) 0.074(4) 0.037(3) -0.008(3) 0.004(3) 0.020(3)
C1 0.059(5) 0.038(4) 0.065(5) -0.002(4) -0.016(4) 0.009(4)
C2 0.045(4) 0.029(3) 0.033(3) 0.008(3) 0.000(3) 0.000(3)
C3 0.036(4) 0.040(4) 0.036(4) 0.009(3) -0.002(3) -0.005(3)
C4 0.040(4) 0.034(3) 0.031(3) 0.002(3) 0.002(3) -0.007(3)
C5 0.027(3) 0.036(3) 0.023(3) 0.003(3) 0.007(2) -0.001(3)
C6 0.036(3) 0.042(3) 0.023(3) -0.001(3) 0.002(3) -0.011(3)
C7 0.054(4) 0.035(3) 0.025(3) -0.004(3) -0.004(3) -0.013(3)
C8 0.029(3) 0.041(4) 0.039(4) -0.010(3) -0.003(3) -0.007(3)
C9 0.038(4) 0.051(4) 0.034(4) -0.004(3) -0.005(3) -0.004(3)
C10 0.040(3) 0.034(3) 0.026(3) 0.004(3) 0.000(3) -0.007(3)
C11 0.030(3) 0.033(3) 0.026(3) -0.002(3) 0.005(3) -0.007(3)
C12 0.057(5) 0.056(4) 0.032(4) 0.001(3) 0.003(3) 0.016(4)
C13 0.094(7) 0.101(7) 0.035(4) 0.019(4) 0.006(4) -0.044(6)
C14 0.076(6) 0.058(5) 0.037(4) 0.009(4) 0.018(4) -0.017(4)
C15 0.042(4) 0.032(3) 0.027(3) 0.006(3) -0.009(3) -0.002(3)
C16 0.033(3) 0.026(3) 0.036(4) -0.001(3) 0.001(3) -0.005(3)
C17 0.037(3) 0.027(3) 0.022(3) 0.000(2) 0.001(3) -0.007(3)
C18 0.039(4) 0.040(4) 0.051(4) 0.006(3) 0.001(3) 0.010(3)
C19 0.031(3) 0.030(3) 0.025(3) 0.001(3) 0.003(3) 0.014(3)
C20 0.043(4) 0.027(3) 0.032(4) 0.005(3) 0.003(3) -0.006(3)
C21 0.066(5) 0.030(3) 0.031(3) 0.005(3) 0.008(3) -0.001(3)
C22 0.066(5) 0.043(4) 0.029(4) 0.007(3) 0.000(3) 0.018(4)
C23 0.049(5) 0.079(6) 0.068(5) 0.021(5) 0.003(4) 0.039(5)
C24 0.042(4) 0.039(3) 0.029(3) 0.003(3) 0.007(3) -0.007(3)
C25 0.042(4) 0.042(4) 0.032(3) 0.001(3) 0.005(3) 0.003(3)
C26 0.046(4) 0.054(4) 0.037(4) 0.007(3) 0.008(3) -0.004(4)
C27 0.041(4) 0.071(5) 0.033(4) 0.010(3) -0.004(3) 0.007(4)
C28 0.057(5) 0.087(6) 0.065(5) 0.011(5) 0.019(4) 0.026(5)
C29 0.073(6) 0.049(4) 0.041(4) 0.000(3) 0.012(4) 0.014(4)

loop_
_atom_type_symbol
_atom_type_description
_atom_type_scat_dispersion_real
_atom_type_scat_dispersion_imag
_atom_type_scat_source
C C 0.0033 0.0000 'International Tables Vol C Tables 4.2.6.8 and 6.1.1.4'
H H 0.0000 0.0000 'International Tables Vol C Tables 4.2.6.8 and 6.1.1.4'
O O 0.0106 0.0000 'International Tables Vol C Tables 4.2.6.8 and 6.1.1.4'
N N 0.0061 0.0000 'International Tables Vol C Tables 4.2.6.8 and 6.1.1.4'

loop_
_geom_angle_atom_site_label_1
_geom_angle_atom_site_label_2
_geom_angle_atom_site_label_3
_geom_angle
C9 N1 C12 114.3(5)
C9 N1 C10 118.5(5)
C12 N1 C10 108.7(5)
C3 O1 C1 104.6(5)
C2 O2 C1 105.2(5)
C16 O3 C18 114.4(5)
C19 O4 C17 117.2(5)
C20 O6 H6 109.5
C22 O8 C23 116.8(6)
C27 O9 H9 109.5
O1 C1 O2 107.9(5)
O1 C1 H1A 110.1
O2 C1 H1A 110.1
O1 C1 H1B 110.1
O2 C1 H1B 110.1
H1A C1 H1B 108.4
C3 C2 C7 122.0(6)
C3 C2 O2 109.7(6)
C7 C2 O2 128.3(6)
C2 C3 O1 110.9(6)
C2 C3 C4 122.4(6)
O1 C3 C4 126.6(6)
C3 C4 C5 116.7(6)
C3 C4 H4 121.6
C5 C4 H4 121.6
C4 C5 C6 120.8(6)
C4 C5 C11 117.1(5)
C6 C5 C11 122.1(5)
C5 C6 C7 120.7(6)
C5 C6 C8 119.8(5)
C7 C6 C8 119.3(5)
C2 C7 C6 117.4(6)
C2 C7 H7 121.3
C6 C7 H7 121.3
C6 C8 C9 110.7(5)
C6 C8 H8A 109.5
C9 C8 H8A 109.5
C6 C8 H8B 109.5
C9 C8 H8B 109.5
H8A C8 H8B 108.1
N1 C9 C8 113.6(5)
N1 C9 H9A 108.8
C8 C9 H9A 108.8
N1 C9 H9B 108.8
C8 C9 H9B 108.8
H9A C9 H9B 107.7
N1 C10 C15 116.3(5)
N1 C10 C14 100.6(5)
C15 C10 C14 111.7(5)
N1 C10 C11 113.2(5)
C15 C10 C11 103.2(5)
C14 C10 C11 112.1(5)
C5 C11 C17 117.8(5)
C5 C11 C10 115.5(5)
C17 C11 C10 106.3(5)
C5 C11 H11 105.4
C17 C11 H11 105.4
C10 C11 H11 105.4
N1 C12 C13 104.5(5)
N1 C12 H12A 110.8
C13 C12 H12A 110.8
N1 C12 H12B 110.8
C13 C12 H12B 110.8
H12A C12 H12B 108.9
C14 C13 C12 108.0(6)
C14 C13 H13A 110.1
C12 C13 H13A 110.1
C14 C13 H13B 110.1
C12 C13 H13B 110.1
H13A C13 H13B 108.4
C13 C14 C10 107.7(7)
C13 C14 H14A 110.2
C10 C14 H14A 110.2
C13 C14 H14B 110.2
C10 C14 H14B 110.2
H14A C14 H14B 108.5
C16 C15 C10 112.8(5)
C16 C15 H15 123.6
C10 C15 H15 123.6
C15 C16 O3 131.3(6)
C15 C16 C17 113.5(5)
O3 C16 C17 115.1(5)
O4 C17 C16 110.5(5)
O4 C17 C11 113.4(5)
C16 C17 C11 104.1(4)
O4 C17 H17 109.6
C16 C17 H17 109.6
C11 C17 H17 109.6
O3 C18 H18A 109.5
O3 C18 H18B 109.5
H18A C18 H18B 109.5
O3 C18 H18C 109.5
H18A C18 H18C 109.5
H18B C18 H18C 109.5
O5 C19 O4 124.5(6)
O5 C19 C20 125.0(5)
O4 C19 C20 110.4(5)
O6 C20 C24 107.8(5)
O6 C20 C19 109.0(5)
C24 C20 C19 110.1(5)
O6 C20 C21 108.1(5)
C24 C20 C21 110.9(5)
C19 C20 C21 111.0(5)
C22 C21 C20 115.2(6)
C22 C21 H21A 108.5
C20 C21 H21A 108.5
C22 C21 H21B 108.5
C20 C21 H21B 108.5
H21A C21 H21B 107.5
O7 C22 O8 124.4(7)
O7 C22 C21 124.0(8)
O8 C22 C21 111.6(5)
O8 C23 H23A 109.5
O8 C23 H23B 109.5
H23A C23 H23B 109.5
O8 C23 H23C 109.5
H23A C23 H23C 109.5
H23B C23 H23C 109.5
C20 C24 C25 113.4(5)
C20 C24 H24A 108.9
C25 C24 H24A 108.9
C20 C24 H24B 108.9
C25 C24 H24B 108.9
H24A C24 H24B 107.7
C24 C25 C26 110.7(6)
C24 C25 H25A 109.5
C26 C25 H25A 109.5
C24 C25 H25B 109.5
C26 C25 H25B 109.5
H25A C25 H25B 108.1
C27 C26 C25 115.9(6)
C27 C26 H26A 108.3
C25 C26 H26A 108.3
C27 C26 H26B 108.3
C25 C26 H26B 108.3
H26A C26 H26B 107.4
O9 C27 C26 109.2(6)
O9 C27 C28 107.4(6)
C26 C27 C28 110.1(7)
O9 C27 C29 107.0(6)
C26 C27 C29 113.0(6)
C28 C27 C29 110.0(7)
C27 C28 H28A 109.5
C27 C28 H28B 109.5
H28A C28 H28B 109.5
C27 C28 H28C 109.5
H28A C28 H28C 109.5
H28B C28 H28C 109.5
C27 C29 H29A 109.5
C27 C29 H29B 109.5
H29A C29 H29B 109.5
C27 C29 H29C 109.5
H29A C29 H29C 109.5
H29B C29 H29C 109.5

loop_
_geom_bond_atom_site_label_1
_geom_bond_atom_site_label_2
_geom_bond_distance
N1 C9 1.436(8)
N1 C12 1.460(8)
N1 C10 1.477(7)
O1 C3 1.388(8)
O1 C1 1.428(9)
O2 C2 1.385(7)
O2 C1 1.434(8)
O3 C16 1.358(7)
O3 C18 1.447(7)
O4 C19 1.350(7)
O4 C17 1.454(6)
O5 C19 1.207(7)
O6 C20 1.438(7)
O6 H6 0.8400
O7 C22 1.184(8)
O8 C22 1.334(9)
O8 C23 1.463(8)
O9 C27 1.443(8)
O9 H9 0.8400
C1 H1A 0.9900
C1 H1B 0.9900
C2 C3 1.353(9)
C2 C7 1.364(9)
C3 C4 1.389(9)
C4 C5 1.389(9)
C4 H4 0.9500
C5 C6 1.395(8)
C5 C11 1.531(8)
C6 C7 1.401(9)
C6 C8 1.523(8)
C7 H7 0.9500
C8 C9 1.529(9)
C8 H8A 0.9900
C8 H8B 0.9900
C9 H9A 0.9900
C9 H9B 0.9900
C10 C15 1.496(9)
C10 C14 1.543(9)
C10 C11 1.582(8)
C11 C17 1.547(8)
C11 H11 1.0000
C12 C13 1.501(11)
C12 H12A 0.9900
C12 H12B 0.9900
C13 C14 1.438(10)
C13 H13A 0.9900
C13 H13B 0.9900
C14 H14A 0.9900
C14 H14B 0.9900
C15 C16 1.330(8)
C15 H15 0.9500
C16 C17 1.490(8)
C17 H17 1.0000
C18 H18A 0.9800
C18 H18B 0.9800
C18 H18C 0.9800
C19 C20 1.521(8)
C20 C24 1.512(9)
C20 C21 1.544(9)
C21 C22 1.509(10)
C21 H21A 0.9900
C21 H21B 0.9900
C23 H23A 0.9800
C23 H23B 0.9800
C23 H23C 0.9800
C24 C25 1.539(9)
C24 H24A 0.9900
C24 H24B 0.9900
C25 C26 1.557(9)
C25 H25A 0.9900
C25 H25B 0.9900
C26 C27 1.519(10)
C26 H26A 0.9900
C26 H26B 0.9900
C27 C28 1.530(11)
C27 C29 1.532(10)
C28 H28A 0.9800
C28 H28B 0.9800
C28 H28C 0.9800
C29 H29A 0.9800
C29 H29B 0.9800
C29 H29C 0.9800

loop_
_geom_torsion_atom_site_label_1
_geom_torsion_atom_site_label_2
_geom_torsion_atom_site_label_3
_geom_torsion_atom_site_label_4
_geom_torsion
C3 O1 C1 O2 12.6(8)
C2 O2 C1 O1 -12.9(8)
C1 O2 C2 C3 8.3(7)
C1 O2 C2 C7 -174.1(7)
C7 C2 C3 O1 -178.2(6)
O2 C2 C3 O1 -0.4(7)
C7 C2 C3 C4 -0.8(10)
O2 C2 C3 C4 177.0(6)
C1 O1 C3 C2 -7.7(7)
C1 O1 C3 C4 175.1(7)
C2 C3 C4 C5 -0.8(9)
O1 C3 C4 C5 176.1(6)
C3 C4 C5 C6 2.2(9)
C3 C4 C5 C11 -175.7(5)
C4 C5 C6 C7 -2.0(9)
C11 C5 C6 C7 175.8(5)
C4 C5 C6 C8 -176.7(5)
C11 C5 C6 C8 1.1(8)
C3 C2 C7 C6 1.0(9)
O2 C2 C7 C6 -176.4(6)
C5 C6 C7 C2 0.3(9)
C8 C6 C7 C2 175.1(5)
C5 C6 C8 C9 71.6(7)
C7 C6 C8 C9 -103.2(6)
C12 N1 C9 C8 178.5(5)
C10 N1 C9 C8 -51.3(7)
C6 C8 C9 N1 -41.6(7)
C9 N1 C10 C15 -44.5(7)
C12 N1 C10 C15 88.2(6)
C9 N1 C10 C14 -165.3(6)
C12 N1 C10 C14 -32.6(7)
C9 N1 C10 C11 74.9(7)
C12 N1 C10 C11 -152.4(5)
C4 C5 C11 C17 -107.3(6)
C6 C5 C11 C17 74.8(7)
C4 C5 C11 C10 125.7(6)
C6 C5 C11 C10 -52.2(7)
N1 C10 C11 C5 3.3(7)
C15 C10 C11 C5 129.9(5)
C14 C10 C11 C5 -109.7(6)
N1 C10 C11 C17 -129.3(5)
C15 C10 C11 C17 -2.7(6)
C14 C10 C11 C17 117.7(6)
C9 N1 C12 C13 162.3(6)
C10 N1 C12 C13 27.5(8)
N1 C12 C13 C14 -9.8(10)
C12 C13 C14 C10 -10.3(10)
N1 C10 C14 C13 25.8(9)
C15 C10 C14 C13 -98.3(8)
C11 C10 C14 C13 146.4(7)
N1 C10 C15 C16 126.9(6)
C14 C10 C15 C16 -118.3(6)
C11 C10 C15 C16 2.3(7)
C10 C15 C16 O3 174.1(6)
C10 C15 C16 C17 -0.9(7)
C18 O3 C16 C15 -0.4(9)
C18 O3 C16 C17 174.6(5)
C19 O4 C17 C16 -121.5(5)
C19 O4 C17 C11 122.1(5)
C15 C16 C17 O4 -123.0(5)
O3 C16 C17 O4 61.2(6)
C15 C16 C17 C11 -0.9(7)
O3 C16 C17 C11 -176.7(5)
C5 C11 C17 O4 -9.0(7)
C10 C11 C17 O4 122.3(5)
C5 C11 C17 C16 -129.1(5)
C10 C11 C17 C16 2.2(6)
C17 O4 C19 O5 0.5(8)
C17 O4 C19 C20 178.5(5)
O5 C19 C20 O6 -9.5(8)
O4 C19 C20 O6 172.5(5)
O5 C19 C20 C24 108.5(7)
O4 C19 C20 C24 -69.5(6)
O5 C19 C20 C21 -128.4(6)
O4 C19 C20 C21 53.6(7)
O6 C20 C21 C22 -51.1(7)
C24 C20 C21 C22 -169.0(5)
C19 C20 C21 C22 68.3(7)
C23 O8 C22 O7 -1.9(10)
C23 O8 C22 C21 177.4(6)
C20 C21 C22 O7 144.4(7)
C20 C21 C22 O8 -34.9(8)
O6 C20 C24 C25 70.1(6)
C19 C20 C24 C25 -48.7(7)
C21 C20 C24 C25 -171.8(5)
C20 C24 C25 C26 -169.6(5)
C24 C25 C26 C27 -179.9(5)
C25 C26 C27 O9 -59.7(8)
C25 C26 C27 C28 -177.3(6)
C25 C26 C27 C29 59.3(8)
